data_7111421
loop_
_publ_author_name
'Derakhshan, Shahab'
'Kleinke, Katja M.'
'Dashjav, Enkhtsetseg'
'Kleinke, Holger'

_publ_section_title
;
 HfMoSb4, the first nonmetallic early transition metal antimonide
;
_journal_issue 21
_journal_name_full 'Chemical Communications'
_journal_page_first 2428
_journal_page_last 2429
_journal_paper_doi 10.1039/b409225b
_journal_year 2004
_chemical_formula_sum 'Hf Mo Sb4'
_chemical_formula_weight 761.84
_chemical_name_systematic
;
?
;
_space_group_IT_number 12
_symmetry_cell_setting monoclinic
_symmetry_space_group_name_Hall '-C 2y'
_symmetry_space_group_name_H-M 'C 1 2/m 1'
_atom_sites_solution_hydrogens geom
_atom_sites_solution_primary direct
_atom_sites_solution_secondary difmap
_audit_creation_method SHELXL-97
_cell_angle_alpha 90.00
_cell_angle_beta 119.895(5)
_cell_angle_gamma 90.00
_cell_formula_units_Z 2
_cell_length_a 10.321(3)
_cell_length_b 3.6475(9)
_cell_length_c 8.393(2)
_cell_measurement_temperature 293(2)
_cell_volume 273.92(12)
_computing_structure_refinement 'SHELXL-97 (Sheldrick, 1997)'
_computing_structure_solution 'SHELXS-97 (Sheldrick, 1990)'
_diffrn_ambient_temperature 293(2)
_diffrn_measured_fraction_theta_full 0.956
_diffrn_measured_fraction_theta_max 0.956
_diffrn_radiation_monochromator graphite
_diffrn_radiation_source 'fine-focus sealed tube'
_diffrn_radiation_type MoK\a
_diffrn_radiation_wavelength 0.71073
_diffrn_reflns_av_R_equivalents 0.0374
_diffrn_reflns_av_sigmaI/netI 0.0826
_diffrn_reflns_limit_h_max 14
_diffrn_reflns_limit_h_min -16
_diffrn_reflns_limit_k_max 5
_diffrn_reflns_limit_k_min -5
_diffrn_reflns_limit_l_max 13
_diffrn_reflns_limit_l_min -9
_diffrn_reflns_number 1441
_diffrn_reflns_theta_full 34.93
_diffrn_reflns_theta_max 34.93
_diffrn_reflns_theta_min 2.80
_exptl_absorpt_coefficient_mu 40.447
_exptl_absorpt_correction_T_max 1.00
_exptl_absorpt_correction_T_min 0.64
_exptl_absorpt_correction_type empirical
_exptl_absorpt_process_details sadabs
_exptl_crystal_colour black
_exptl_crystal_density_diffrn 9.237
_exptl_crystal_density_method 'not measured'
_exptl_crystal_description 'prismatic shaped'
_exptl_crystal_F_000 636
_exptl_crystal_size_max 0.03
_exptl_crystal_size_mid 0.02
_exptl_crystal_size_min 0.015
_refine_diff_density_max 4.539
_refine_diff_density_min -3.288
_refine_diff_density_rms 0.751
_refine_ls_extinction_method none
_refine_ls_goodness_of_fit_ref 0.960
_refine_ls_hydrogen_treatment mixed
_refine_ls_matrix_type full
_refine_ls_number_parameters 20
_refine_ls_number_reflns 645
_refine_ls_number_restraints 0
_refine_ls_restrained_S_all 0.960
_refine_ls_R_factor_all 0.0648
_refine_ls_R_factor_gt 0.0426
_refine_ls_shift/su_max 0.018
_refine_ls_shift/su_mean 0.002
_refine_ls_structure_factor_coef Fsqd
_refine_ls_weighting_details 'calc w=1/[\s^2^(Fo^2^)+(0.0400P)^2^+0.0000P] where P=(Fo^2^+2Fc^2^)/3'
_refine_ls_weighting_scheme calc
_refine_ls_wR_factor_gt 0.0883
_refine_ls_wR_factor_ref 0.0913
_reflns_number_gt 429
_reflns_number_total 645
_reflns_threshold_expression >2sigma(I)
_cod_data_source_file b409225bsup1.cif
_cod_data_source_block HfMoSb4
_cod_original_cell_volume 273.91(12)
_cod_original_sg_symbol_H-M C2/m
_cod_database_code 7111421

loop_
_symmetry_equiv_pos_as_xyz
'x, y, z'
'-x, y, -z'
'x+1/2, y+1/2, z'
'-x+1/2, y+1/2, -z'
'-x, -y, -z'
'x, -y, z'
'-x+1/2, -y+1/2, -z'
'x+1/2, -y+1/2, z'

loop_
_atom_site_label
_atom_site_type_symbol
_atom_site_fract_x
_atom_site_fract_y
_atom_site_fract_z
_atom_site_U_iso_or_equiv
_atom_site_adp_type
_atom_site_occupancy
_atom_site_symmetry_multiplicity
_atom_site_calc_flag
_atom_site_refinement_flags
Hf Hf 0.15316(10) 0.0000 0.18998(13) 0.0094(3) Uani 0.501(5) 2 d SP
Mo Mo 0.15316(10) 0.0000 0.18998(13) 0.0094(3) Uani 0.499(5) 2 d SP
Sb1 Sb 0.40510(13) 0.0000 0.11280(17) 0.0128(3) Uani 1 2 d S
Sb2 Sb 0.35328(13) 0.5000 0.46650(16) 0.0111(3) Uani 1 2 d S

loop_
_atom_site_aniso_label
_atom_site_aniso_U_11
_atom_site_aniso_U_22
_atom_site_aniso_U_33
_atom_site_aniso_U_23
_atom_site_aniso_U_13
_atom_site_aniso_U_12
Hf 0.0131(5) 0.0090(4) 0.0071(5) 0.000 0.0058(4) 0.000
Mo 0.0131(5) 0.0090(4) 0.0071(5) 0.000 0.0058(4) 0.000
Sb1 0.0171(6) 0.0132(5) 0.0115(6) 0.000 0.0096(5) 0.000
Sb2 0.0144(5) 0.0104(5) 0.0103(6) 0.000 0.0075(4) 0.000

loop_
_atom_type_symbol
_atom_type_description
_atom_type_scat_dispersion_real
_atom_type_scat_dispersion_imag
_atom_type_scat_source
Mo Mo -1.6832 0.6857 'International Tables Vol C Tables 4.2.6.8 and 6.1.1.4'
Sb Sb -0.5866 1.5461 'International Tables Vol C Tables 4.2.6.8 and 6.1.1.4'
Hf Hf -0.5830 6.1852 'International Tables Vol C Tables 4.2.6.8 and 6.1.1.4'

loop_
_geom_angle_atom_site_label_1
_geom_angle_atom_site_label_2
_geom_angle_atom_site_label_3
_geom_angle
_geom_angle_site_symmetry_1
_geom_angle_site_symmetry_3
Sb2 Hf Sb2 79.12(4) . 1_545
Sb2 Hf Sb2 63.99(4) . 7_556
Sb2 Hf Sb2 63.99(4) 1_545 7_556
Sb2 Hf Sb1 148.30(5) . 7_545
Sb2 Hf Sb1 93.42(3) 1_545 7_545
Sb2 Hf Sb1 139.44(3) 7_556 7_545
Sb2 Hf Sb1 93.42(3) . 7
Sb2 Hf Sb1 148.30(5) 1_545 7
Sb2 Hf Sb1 139.44(3) 7_556 7
Sb1 Hf Sb1 76.79(4) 7_545 7
Sb2 Hf Sb1 140.41(5) . 3_445
Sb2 Hf Sb1 88.89(3) 1_545 3_445
Sb2 Hf Sb1 76.79(4) 7_556 3_445
Sb1 Hf Sb1 69.14(4) 7_545 3_445
Sb1 Hf Sb1 114.48(4) 7 3_445
Sb2 Hf Sb1 88.89(3) . 3_455
Sb2 Hf Sb1 140.41(5) 1_545 3_455
Sb2 Hf Sb1 76.79(4) 7_556 3_455
Sb1 Hf Sb1 114.48(4) 7_545 3_455
Sb1 Hf Sb1 69.14(4) 7 3_455
Sb1 Hf Sb1 76.66(4) 3_445 3_455
Sb2 Hf Sb1 79.69(4) . .
Sb2 Hf Sb1 79.69(4) 1_545 .
Sb2 Hf Sb1 131.90(5) 7_556 .
Sb1 Hf Sb1 68.65(4) 7_545 .
Sb1 Hf Sb1 68.65(4) 7 .
Sb1 Hf Sb1 135.33(3) 3_445 .
Sb1 Hf Sb1 135.33(3) 3_455 .
Sb2 Hf Hf 140.14(2) . 5
Sb2 Hf Hf 140.14(2) 1_545 5
Sb2 Hf Hf 119.35(5) 7_556 5
Sb1 Hf Hf 57.30(3) 7_545 5
Sb1 Hf Hf 57.30(3) 7 5
Sb1 Hf Hf 57.18(3) 3_445 5
Sb1 Hf Hf 57.18(3) 3_455 5
Sb1 Hf Hf 108.75(5) . 5
Sb2 Hf Mo 140.14(2) . 5
Sb2 Hf Mo 140.14(2) 1_545 5
Sb2 Hf Mo 119.35(5) 7_556 5
Sb1 Hf Mo 57.30(3) 7_545 5
Sb1 Hf Mo 57.30(3) 7 5
Sb1 Hf Mo 57.18(3) 3_445 5
Sb1 Hf Mo 57.18(3) 3_455 5
Sb1 Hf Mo 108.75(5) . 5
Hf Hf Mo 0.00(4) 5 5
Mo Sb1 Hf 0.00(4) 7_545 7_545
Mo Sb1 Mo 76.79(4) 7_545 7
Hf Sb1 Mo 76.79(4) 7_545 7
Mo Sb1 Hf 76.79(4) 7_545 7
Hf Sb1 Hf 76.79(4) 7_545 7
Mo Sb1 Hf 0.00(4) 7 7
Mo Sb1 Mo 110.86(4) 7_545 3
Hf Sb1 Mo 110.86(4) 7_545 3
Mo Sb1 Mo 65.52(4) 7 3
Hf Sb1 Mo 65.52(4) 7 3
Mo Sb1 Hf 110.86(4) 7_545 3
Hf Sb1 Hf 110.86(4) 7_545 3
Mo Sb1 Hf 65.52(4) 7 3
Hf Sb1 Hf 65.52(4) 7 3
Mo Sb1 Hf 0.00(4) 3 3
Mo Sb1 Hf 65.52(4) 7_545 3_545
Hf Sb1 Hf 65.52(4) 7_545 3_545
Mo Sb1 Hf 110.86(4) 7 3_545
Hf Sb1 Hf 110.86(4) 7 3_545
Mo Sb1 Hf 76.66(4) 3 3_545
Hf Sb1 Hf 76.66(4) 3 3_545
Mo Sb1 Mo 65.52(4) 7_545 3_545
Hf Sb1 Mo 65.52(4) 7_545 3_545
Mo Sb1 Mo 110.86(4) 7 3_545
Hf Sb1 Mo 110.86(4) 7 3_545
Mo Sb1 Mo 76.66(4) 3 3_545
Hf Sb1 Mo 76.66(4) 3 3_545
Hf Sb1 Mo 0.00(4) 3_545 3_545
Mo Sb1 Hf 111.35(4) 7_545 .
Hf Sb1 Hf 111.35(4) 7_545 .
Mo Sb1 Hf 111.35(4) 7 .
Hf Sb1 Hf 111.35(4) 7 .
Mo Sb1 Hf 135.33(3) 3 .
Hf Sb1 Hf 135.33(3) 3 .
Hf Sb1 Hf 135.33(3) 3_545 .
Mo Sb1 Hf 135.33(3) 3_545 .
Sb2 Sb2 Hf 115.79(5) 5_666 .
Sb2 Sb2 Hf 115.79(5) 5_666 1_565
Hf Sb2 Hf 79.12(4) . 1_565
Sb2 Sb2 Mo 115.79(5) 5_666 1_565
Hf Sb2 Mo 79.12(4) . 1_565
Hf Sb2 Mo 0.00(4) 1_565 1_565
Sb2 Sb2 Hf 110.97(6) 5_666 7_556
Hf Sb2 Hf 116.01(4) . 7_556
Hf Sb2 Hf 116.01(4) 1_565 7_556
Mo Sb2 Hf 116.01(4) 1_565 7_556
Sb2 Sb2 Mo 110.97(6) 5_666 7_556
Hf Sb2 Mo 116.01(4) . 7_556
Hf Sb2 Mo 116.01(4) 1_565 7_556
Mo Sb2 Mo 116.01(4) 1_565 7_556
Hf Sb2 Mo 0.00(4) 7_556 7_556
Sb2 Sb2 Sb2 138.38(5) 5_666 7_556
Hf Sb2 Sb2 58.85(4) . 7_556
Hf Sb2 Sb2 103.96(6) 1_565 7_556
Mo Sb2 Sb2 103.96(6) 1_565 7_556
Hf Sb2 Sb2 57.16(4) 7_556 7_556
Mo Sb2 Sb2 57.16(4) 7_556 7_556
Sb2 Sb2 Sb2 138.38(5) 5_666 7_566
Hf Sb2 Sb2 103.96(6) . 7_566
Hf Sb2 Sb2 58.85(4) 1_565 7_566
Mo Sb2 Sb2 58.85(4) 1_565 7_566
Hf Sb2 Sb2 57.16(4) 7_556 7_566
Mo Sb2 Sb2 57.16(4) 7_556 7_566
Sb2 Sb2 Sb2 73.09(5) 7_556 7_566

loop_
_geom_bond_atom_site_label_1
_geom_bond_atom_site_label_2
_geom_bond_distance
_geom_bond_site_symmetry_2
Hf Sb2 2.8636(13) .
Hf Sb2 2.8636(13) 1_545
Hf Sb2 2.9168(16) 7_556
Hf Sb1 2.9364(13) 7_545
Hf Sb1 2.9364(13) 7
Hf Sb1 2.9405(13) 3_445
Hf Sb1 2.9405(13) 3_455
Hf Sb1 2.9766(16) .
Hf Hf 3.180(2) 5
Hf Mo 3.180(2) 5
Sb1 Mo 2.9364(13) 7_545
Sb1 Hf 2.9364(13) 7_545
Sb1 Mo 2.9364(13) 7
Sb1 Hf 2.9364(13) 7
Sb1 Mo 2.9405(13) 3
Sb1 Hf 2.9405(13) 3
Sb1 Hf 2.9405(13) 3_545
Sb1 Mo 2.9405(13) 3_545
Sb2 Sb2 2.791(2) 5_666
Sb2 Hf 2.8636(13) 1_565
Sb2 Mo 2.8636(13) 1_565
Sb2 Hf 2.9168(16) 7_556
Sb2 Mo 2.9168(16) 7_556
Sb2 Sb2 3.0629(19) 7_556
Sb2 Sb2 3.0629(19) 7_566
